data_7021173
loop_
_publ_author_name
'Wu, Jianguo'
'Dai, Wei'
'Farnaby, Joy H.'
'Hazari, Nilay'
'Le Roy, Jennifer J.'
'Mereacre, Valeriu'
'Murugesu, Muralee'
'Powell, Annie K.'
'Takase, Michael K.'

_publ_section_title
;
 Synthesis and catalytic activity of iron complexes with bidentate NHC
 ligands.
;
_journal_issue 20
_journal_name_full 'Dalton transactions (Cambridge, England : 2003)'
_journal_page_first 7404
_journal_page_last 7413
_journal_paper_doi 10.1039/c3dt32551b
_journal_volume 42
_journal_year 2013
_chemical_formula_sum 'C32 H36 Cl2 Fe N5'
_chemical_formula_weight 617.41
_chemical_name_systematic
;
?
;
_space_group_IT_number 14
_symmetry_cell_setting monoclinic
_symmetry_space_group_name_Hall '-P 2ybc'
_symmetry_space_group_name_H-M 'P 1 21/c 1'
_atom_sites_solution_hydrogens geom
_atom_sites_solution_primary direct
_atom_sites_solution_secondary difmap
_audit_creation_method SHELXL-97
_cell_angle_alpha 90.00
_cell_angle_beta 98.700(7)
_cell_angle_gamma 90.00
_cell_formula_units_Z 8
_cell_length_a 9.3137(2)
_cell_length_b 29.3333(5)
_cell_length_c 22.4626(16)
_cell_measurement_reflns_used 106166
_cell_measurement_temperature 93(2)
_cell_measurement_theta_max 68.3
_cell_measurement_theta_min 2.0
_cell_volume 6066.2(5)
_computing_cell_refinement 'CrystalClear-SM Expert 2.0 r12 (Rigaku, 2011)'
_computing_data_collection 'CrystalClear-SM Expert 2.0 r12 (Rigaku, 2011)'
_computing_data_reduction 'CrystalClear-SM Expert 2.0 r12 (Rigaku, 2011)'
_computing_molecular_graphics 'ORTEP-3 (Farrugia, 1997)'
_computing_publication_material 'SHELXL-97 (Sheldrick, 2008)'
_computing_structure_refinement 'SHELXL-97 (Sheldrick, 2008)'
_computing_structure_solution 'SHELXS-97 (Sheldrick, 2008)'
_diffrn_ambient_temperature 93(2)
_diffrn_detector_area_resol_mean 22.2
_diffrn_measured_fraction_theta_full 0.997
_diffrn_measured_fraction_theta_max 0.997
_diffrn_measurement_device_type 'Rigaku Saturn 944+ CCD'
_diffrn_measurement_method \w
_diffrn_radiation_monochromator confocal
_diffrn_radiation_source 'microfocus rotating anode'
_diffrn_radiation_type CuK\a
_diffrn_radiation_wavelength 1.54187
_diffrn_reflns_av_R_equivalents 0.1618
_diffrn_reflns_av_unetI/netI 0.0838
_diffrn_reflns_limit_h_max 10
_diffrn_reflns_limit_h_min -10
_diffrn_reflns_limit_k_max 31
_diffrn_reflns_limit_k_min -31
_diffrn_reflns_limit_l_max 24
_diffrn_reflns_limit_l_min -24
_diffrn_reflns_number 74851
_diffrn_reflns_theta_full 55.99
_diffrn_reflns_theta_max 55.99
_diffrn_reflns_theta_min 6.51
_exptl_absorpt_coefficient_mu 5.835
_exptl_absorpt_correction_T_max 0.7591
_exptl_absorpt_correction_T_min 0.3882
_exptl_absorpt_correction_type multi-scan
_exptl_absorpt_process_details 'Jacobson, R. (1998) Private Communication'
_exptl_crystal_colour Colorless
_exptl_crystal_density_diffrn 1.352
_exptl_crystal_density_method 'not measured'
_exptl_crystal_description Needle
_exptl_crystal_F_000 2584
_exptl_crystal_size_max 0.20
_exptl_crystal_size_mid 0.05
_exptl_crystal_size_min 0.05
_refine_diff_density_max 0.769
_refine_diff_density_min -0.542
_refine_diff_density_rms 0.078
_refine_ls_extinction_method none
_refine_ls_goodness_of_fit_ref 1.078
_refine_ls_hydrogen_treatment constr
_refine_ls_matrix_type full
_refine_ls_number_parameters 741
_refine_ls_number_reflns 7859
_refine_ls_number_restraints 254
_refine_ls_restrained_S_all 1.062
_refine_ls_R_factor_all 0.0766
_refine_ls_R_factor_gt 0.0626
_refine_ls_shift/su_max 0.001
_refine_ls_shift/su_mean 0.000
_refine_ls_structure_factor_coef Fsqd
_refine_ls_weighting_details 'calc w=1/[\s^2^(Fo^2^)+(0.1043P)^2^+0.0000P] where P=(Fo^2^+2Fc^2^)/3'
_refine_ls_weighting_scheme calc
_refine_ls_wR_factor_gt 0.1619
_refine_ls_wR_factor_ref 0.1716
_reflns_number_gt 6222
_reflns_number_total 7859
_reflns_threshold_expression >2sigma(I)
_cod_data_source_file c3dt32551b.txt
_cod_data_source_block '_Compound_{BnN(CH2CH2CH2-N-methylbenzimidazole-2-ylidene)2}FeCl2'
_cod_original_sg_symbol_H-M P2(1)/c
_cod_database_code 7021173

loop_
_symmetry_equiv_pos_as_xyz
'x, y, z'
'-x, y+1/2, -z+1/2'
'-x, -y, -z'
'x, -y-1/2, z-1/2'

loop_
_atom_site_label
_atom_site_type_symbol
_atom_site_fract_x
_atom_site_fract_y
_atom_site_fract_z
_atom_site_U_iso_or_equiv
_atom_site_adp_type
_atom_site_occupancy
_atom_site_symmetry_multiplicity
_atom_site_calc_flag
_atom_site_refinement_flags
_atom_site_disorder_assembly
_atom_site_disorder_group
Cl1 Cl 0.30328(12) 0.58244(4) 0.13820(5) 0.0465(3) Uani 1 1 d . . .
Cl2 Cl 0.04507(11) 0.53782(4) 0.23390(5) 0.0414(3) Uani 1 1 d . . .
Fe1 Fe 0.27856(7) 0.53461(2) 0.21596(3) 0.0365(2) Uani 1 1 d . . .
C1 C 0.3414(5) 0.46730(17) 0.2005(2) 0.0442(12) Uani 1 1 d . . .
N1 N 0.4105(4) 0.44962(14) 0.15590(18) 0.0480(10) Uani 1 1 d . . .
C21 C 0.4369(7) 0.4736(2) 0.1019(2) 0.0652(15) Uani 1 1 d . . .
H21A H 0.4023 0.5051 0.1032 0.098 Uiso 1 1 calc R . .
H21B H 0.3850 0.4583 0.0663 0.098 Uiso 1 1 calc R . .
H21C H 0.5413 0.4737 0.0999 0.098 Uiso 1 1 calc R . .
C2 C 0.4500(5) 0.40446(18) 0.1675(2) 0.0508(13) Uani 1 1 d . . .
C3 C 0.5222(5) 0.37327(19) 0.1360(3) 0.0568(14) Uani 1 1 d . . .
H3 H 0.5560 0.3814 0.0995 0.068 Uiso 1 1 calc R . .
C4 C 0.5423(6) 0.3306(2) 0.1596(3) 0.0594(15) Uani 1 1 d . . .
H4 H 0.5900 0.3084 0.1389 0.071 Uiso 1 1 calc R . .
C5 C 0.4946(5) 0.31875(18) 0.2138(3) 0.0584(15) Uani 1 1 d . . .
H5 H 0.5105 0.2886 0.2289 0.070 Uiso 1 1 calc R . .
C6 C 0.4241(5) 0.35020(17) 0.2460(3) 0.0508(13) Uani 1 1 d . . .
H6 H 0.3924 0.3423 0.2829 0.061 Uiso 1 1 calc R . .
C7 C 0.4029(5) 0.39339(16) 0.2215(2) 0.0422(12) Uani 1 1 d . . .
N2 N 0.3377(4) 0.43238(12) 0.24020(17) 0.0389(9) Uani 1 1 d . . .
C8 C 0.2718(5) 0.43571(16) 0.2954(2) 0.0416(11) Uani 1 1 d . . .
H8A H 0.2032 0.4100 0.2963 0.050 Uiso 1 1 calc R . .
H8B H 0.2150 0.4643 0.2940 0.050 Uiso 1 1 calc R . .
C9 C 0.3791(5) 0.43504(17) 0.3526(2) 0.0436(12) Uani 1 1 d . . .
H9A H 0.4484 0.4606 0.3523 0.052 Uiso 1 1 calc R . .
H9B H 0.4349 0.4062 0.3551 0.052 Uiso 1 1 calc R . .
C10 C 0.3006(5) 0.43929(16) 0.4071(2) 0.0438(12) Uani 1 1 d . . .
H10A H 0.2250 0.4154 0.4052 0.053 Uiso 1 1 calc R . .
H10B H 0.3707 0.4344 0.4443 0.053 Uiso 1 1 calc R . .
N3 N 0.2324(4) 0.48448(12) 0.40975(16) 0.0390(9) Uani 1 1 d . . .
C22 C 0.1059(5) 0.48147(17) 0.4418(2) 0.0440(12) Uani 1 1 d . . .
H22A H 0.0691 0.5126 0.4472 0.053 Uiso 1 1 calc R . .
H22B H 0.1378 0.4685 0.4824 0.053 Uiso 1 1 calc R . .
C23 C -0.0153(5) 0.45305(16) 0.4102(2) 0.0410(12) Uani 1 1 d . . .
C24 C -0.0700(5) 0.45970(16) 0.3493(2) 0.0442(12) Uani 1 1 d . . .
H24 H -0.0295 0.4828 0.3273 0.053 Uiso 1 1 calc R . .
C25 C -0.1822(5) 0.43302(18) 0.3207(2) 0.0513(13) Uani 1 1 d . . .
H25 H -0.2171 0.4377 0.2792 0.062 Uiso 1 1 calc R . .
C26 C -0.2448(5) 0.39927(18) 0.3524(3) 0.0507(13) Uani 1 1 d . . .
H26 H -0.3222 0.3811 0.3328 0.061 Uiso 1 1 calc R . .
C27 C -0.1926(5) 0.39282(16) 0.4123(2) 0.0470(12) Uani 1 1 d . . .
H27 H -0.2357 0.3704 0.4344 0.056 Uiso 1 1 calc R . .
C28 C -0.0781(5) 0.41855(15) 0.4407(2) 0.0398(11) Uani 1 1 d . . .
H28 H -0.0412 0.4127 0.4817 0.048 Uiso 1 1 calc R . .
C11 C 0.3381(5) 0.51721(17) 0.4399(2) 0.0449(12) Uani 1 1 d . . .
H11A H 0.4327 0.5118 0.4262 0.054 Uiso 1 1 calc R . .
H11B H 0.3511 0.5113 0.4838 0.054 Uiso 1 1 calc R . .
C12 C 0.2974(5) 0.56679(16) 0.4292(2) 0.0407(11) Uani 1 1 d . . .
H12A H 0.3662 0.5856 0.4569 0.049 Uiso 1 1 calc R . .
H12B H 0.1994 0.5715 0.4401 0.049 Uiso 1 1 calc R . .
C13 C 0.2969(5) 0.58416(15) 0.36546(19) 0.0382(11) Uani 1 1 d . . .
H13A H 0.2159 0.5695 0.3386 0.046 Uiso 1 1 calc R . .
H13B H 0.2785 0.6174 0.3647 0.046 Uiso 1 1 calc R . .
N4 N 0.4333(4) 0.57536(11) 0.34176(16) 0.0345(9) Uani 1 1 d . . .
C14 C 0.5708(4) 0.58841(15) 0.36978(19) 0.0337(10) Uani 1 1 d . . .
C15 C 0.6189(5) 0.61434(15) 0.42039(19) 0.0380(11) Uani 1 1 d . . .
H15 H 0.5531 0.6262 0.4449 0.046 Uiso 1 1 calc R . .
C16 C 0.7658(5) 0.62218(16) 0.4337(2) 0.0418(12) Uani 1 1 d . . .
H16 H 0.8021 0.6393 0.4687 0.050 Uiso 1 1 calc R . .
C17 C 0.8636(5) 0.60569(15) 0.3972(2) 0.0408(12) Uani 1 1 d . . .
H17 H 0.9642 0.6121 0.4076 0.049 Uiso 1 1 calc R . .
C18 C 0.8163(5) 0.58029(15) 0.3464(2) 0.0388(11) Uani 1 1 d . . .
H18 H 0.8821 0.5686 0.3218 0.047 Uiso 1 1 calc R . .
C19 C 0.6680(5) 0.57248(14) 0.33302(19) 0.0349(11) Uani 1 1 d . . .
N5 N 0.5842(4) 0.55101(12) 0.28488(16) 0.0363(9) Uani 1 1 d . . .
C29 C 0.6432(5) 0.52996(17) 0.2343(2) 0.0475(13) Uani 1 1 d . . .
H29A H 0.6354 0.4967 0.2368 0.071 Uiso 1 1 calc R . .
H29B H 0.7455 0.5385 0.2361 0.071 Uiso 1 1 calc R . .
H29C H 0.5881 0.5406 0.1962 0.071 Uiso 1 1 calc R . .
C20 C 0.4403(5) 0.55304(14) 0.2890(2) 0.0357(11) Uani 1 1 d . . .
Cl3 Cl 0.35880(11) 0.71609(4) 0.39171(5) 0.0457(3) Uani 1 1 d . . .
Cl4 Cl 0.06852(12) 0.70430(4) 0.49308(5) 0.0496(3) Uani 1 1 d . . .
Fe2 Fe 0.12767(7) 0.73278(2) 0.40557(3) 0.0362(2) Uani 1 1 d . . .
C101 C 0.1153(5) 0.80505(16) 0.4088(2) 0.0383(11) Uani 1 1 d . . .
N101 N 0.1833(4) 0.83114(13) 0.45524(16) 0.0411(9) Uani 1 1 d . . .
C121 C 0.2710(6) 0.81219(18) 0.5089(2) 0.0549(13) Uani 1 1 d . . .
H12C H 0.2173 0.7875 0.5250 0.082 Uiso 1 1 calc R . .
H12D H 0.2924 0.8361 0.5394 0.082 Uiso 1 1 calc R . .
H12E H 0.3621 0.8002 0.4983 0.082 Uiso 1 1 calc R . .
C102 C 0.1576(5) 0.87724(16) 0.4442(2) 0.0434(12) Uani 1 1 d . . .
C103 C 0.1990(6) 0.91570(18) 0.4782(2) 0.0550(14) Uani 1 1 d . . .
H103 H 0.2573 0.9136 0.5166 0.066 Uiso 1 1 calc R . .
C104 C 0.1512(7) 0.95757(19) 0.4536(2) 0.0635(15) Uani 1 1 d . . .
H104 H 0.1783 0.9847 0.4755 0.076 Uiso 1 1 calc R . .
C105 C 0.0640(7) 0.96026(19) 0.3973(3) 0.0677(16) Uani 1 1 d . . .
H105 H 0.0321 0.9893 0.3819 0.081 Uiso 1 1 calc R . .
C106 C 0.0232(6) 0.92176(17) 0.3635(2) 0.0592(14) Uani 1 1 d . . .
H106 H -0.0344 0.9237 0.3249 0.071 Uiso 1 1 calc R . .
C107 C 0.0698(5) 0.88034(16) 0.3883(2) 0.0445(12) Uani 1 1 d . . .
N102 N 0.0475(4) 0.83564(13) 0.36831(16) 0.0389(9) Uani 1 1 d . . .
C108 C -0.0306(5) 0.82334(16) 0.30844(19) 0.0401(11) Uani 1 1 d . . .
H10C H -0.1255 0.8392 0.3017 0.048 Uiso 1 1 calc R . .
H10D H -0.0494 0.7901 0.3071 0.048 Uiso 1 1 calc R . .
C109 C 0.0550(5) 0.83603(17) 0.2589(2) 0.0501(13) Uani 1 1 d . . .
H10E H 0.1542 0.8233 0.2685 0.060 Uiso 1 1 calc R . .
H10F H 0.0635 0.8696 0.2573 0.060 Uiso 1 1 calc R . .
C110 C -0.0154(5) 0.81847(17) 0.1972(2) 0.0493(13) Uani 1 1 d . . .
H11C H -0.1131 0.8323 0.1873 0.059 Uiso 1 1 calc R . .
H11D H 0.0432 0.8291 0.1666 0.059 Uiso 1 1 calc R . .
N103 N -0.0301(4) 0.76868(12) 0.19252(16) 0.0404(9) Uani 1 1 d . A .
C122 C -0.1041(2) 0.75864(7) 0.13106(9) 0.0463(11) Uani 1 1 d U . .
H12F H -0.1009 0.7253 0.1242 0.056 Uiso 0.408(7) 1 calc PR A 1
H12G H -0.0503 0.7736 0.1017 0.056 Uiso 0.408(7) 1 calc PR A 1
H12H H -0.0944 0.7257 0.1232 0.056 Uiso 0.592(7) 1 calc PR A 2
H12I H -0.0540 0.7754 0.1019 0.056 Uiso 0.592(7) 1 calc PR A 2
C123 C -0.2631(2) 0.77446(7) 0.11921(9) 0.042(3) Uani 0.408(7) 1 d PRDU A 1
C124 C -0.3129(2) 0.80816(7) 0.07766(9) 0.050(3) Uani 0.408(7) 1 d PRDU A 1
H124 H -0.2459 0.8250 0.0584 0.060 Uiso 0.408(7) 1 calc PR A 1
C125 C -0.4608(2) 0.81720(7) 0.06427(9) 0.054(3) Uani 0.408(7) 1 d PRDU A 1
H125 H -0.4948 0.8402 0.0359 0.065 Uiso 0.408(7) 1 calc PR A 1
C126 C -0.5588(2) 0.79256(7) 0.09243(9) 0.053(3) Uani 0.408(7) 1 d PRDU A 1
H126 H -0.6599 0.7987 0.0833 0.064 Uiso 0.408(7) 1 calc PR A 1
C127 C -0.5091(2) 0.75886(7) 0.13399(9) 0.046(3) Uani 0.408(7) 1 d PRDU A 1
H127 H -0.5761 0.7420 0.1532 0.055 Uiso 0.408(7) 1 calc PR A 1
C128 C -0.3612(2) 0.74982(7) 0.14738(9) 0.042(2) Uani 0.408(7) 1 d PRDU A 1
H128 H -0.3272 0.7268 0.1758 0.050 Uiso 0.408(7) 1 calc PR A 1
C23A C -0.2641(2) 0.77108(7) 0.11973(9) 0.039(2) Uani 0.592(7) 1 d PRDU A 2
C24A C -0.3204(2) 0.79006(7) 0.06442(9) 0.050(2) Uani 0.592(7) 1 d PRDU A 2
H24A H -0.2574 0.7979 0.0365 0.059 Uiso 0.592(7) 1 calc PR A 2
C25A C -0.4689(2) 0.79758(7) 0.04997(9) 0.058(2) Uani 0.592(7) 1 d PRDU A 2
H25A H -0.5074 0.8106 0.0122 0.069 Uiso 0.592(7) 1 calc PR A 2
C26A C -0.5611(2) 0.78611(7) 0.09084(9) 0.050(2) Uani 0.592(7) 1 d PRDU A 2
H26A H -0.6627 0.7912 0.0810 0.060 Uiso 0.592(7) 1 calc PR A 2
C27A C -0.5048(2) 0.76713(7) 0.14616(9) 0.0463(19) Uani 0.592(7) 1 d PRDU A 2
H27A H -0.5678 0.7593 0.1741 0.056 Uiso 0.592(7) 1 calc PR A 2
C28A C -0.3563(2) 0.75962(7) 0.16061(9) 0.0382(18) Uani 0.592(7) 1 d PRDU A 2
H28A H -0.3178 0.7466 0.1984 0.046 Uiso 0.592(7) 1 calc PR A 2
C111 C 0.1136(2) 0.74698(7) 0.20089(9) 0.0512(13) Uani 1 1 d R . .
H11E H 0.1689 0.7580 0.2393 0.061 Uiso 1 1 calc R . .
H11F H 0.1660 0.7573 0.1681 0.061 Uiso 1 1 calc R . .
C112 C 0.1139(5) 0.69521(18) 0.2017(2) 0.0489(13) Uani 1 1 d . A .
H11G H 0.2044 0.6844 0.1882 0.059 Uiso 1 1 calc R . .
H11H H 0.0315 0.6843 0.1721 0.059 Uiso 1 1 calc R . .
C113 C 0.1031(5) 0.67327(17) 0.2626(2) 0.0436(12) Uani 1 1 d . . .
H11I H 0.1093 0.6398 0.2584 0.052 Uiso 1 1 calc R A .
H11J H 0.1874 0.6832 0.2920 0.052 Uiso 1 1 calc R . .
N104 N -0.0308(4) 0.68440(12) 0.28672(16) 0.0367(9) Uani 1 1 d . A .
C114 C -0.1694(5) 0.67222(15) 0.25932(19) 0.0360(11) Uani 1 1 d . . .
C115 C -0.2175(5) 0.64610(16) 0.2086(2) 0.0426(12) Uani 1 1 d . A .
H115 H -0.1521 0.6330 0.1848 0.051 Uiso 1 1 calc R . .
C116 C -0.3654(5) 0.64041(16) 0.1947(2) 0.0441(12) Uani 1 1 d . . .
H116 H -0.4031 0.6236 0.1596 0.053 Uiso 1 1 calc R A .
C117 C -0.4621(5) 0.65837(15) 0.2303(2) 0.0411(12) Uani 1 1 d . A .
H117 H -0.5633 0.6532 0.2193 0.049 Uiso 1 1 calc R . .
C118 C -0.4130(5) 0.68355(15) 0.2813(2) 0.0383(11) Uani 1 1 d . . .
H118 H -0.4781 0.6958 0.3058 0.046 Uiso 1 1 calc R A .
C119 C -0.2651(4) 0.69007(14) 0.29475(19) 0.0334(10) Uani 1 1 d . A .
N105 N -0.1799(4) 0.71290(12) 0.34179(15) 0.0338(9) Uani 1 1 d . . .
C129 C -0.2398(5) 0.73861(16) 0.3882(2) 0.0409(11) Uani 1 1 d . A .
H12J H -0.1625 0.7449 0.4219 0.061 Uiso 1 1 calc R . .
H12K H -0.3164 0.7207 0.4026 0.061 Uiso 1 1 calc R . .
H12L H -0.2805 0.7674 0.3712 0.061 Uiso 1 1 calc R . .
C120 C -0.0353(5) 0.70936(15) 0.3383(2) 0.0399(11) Uani 1 1 d . A .
C1S C 0.6435(7) 0.6184(3) 0.0296(3) 0.0771(18) Uani 1 1 d . . .
H1S H 0.5416 0.6134 0.0213 0.092 Uiso 1 1 calc R . .
C2S C 0.7337(8) 0.5859(2) 0.0603(3) 0.0738(17) Uani 1 1 d . . .
H2S H 0.6939 0.5584 0.0732 0.089 Uiso 1 1 calc R . .
C3S C 0.8799(7) 0.5932(2) 0.0722(3) 0.0679(16) Uani 1 1 d . . .
H3S H 0.9423 0.5709 0.0930 0.082 Uiso 1 1 calc R . .
C4S C 0.9364(7) 0.6334(2) 0.0538(3) 0.0669(16) Uani 1 1 d . . .
H4S H 1.0380 0.6388 0.0627 0.080 Uiso 1 1 calc R . .
C5S C 0.8491(8) 0.6654(2) 0.0232(3) 0.0740(17) Uani 1 1 d . . .
H5S H 0.8900 0.6927 0.0103 0.089 Uiso 1 1 calc R . .
C6S C 0.7040(7) 0.6585(2) 0.0110(3) 0.0754(17) Uani 1 1 d . . .
H6S H 0.6431 0.6810 -0.0102 0.090 Uiso 1 1 calc R . .

loop_
_atom_site_aniso_label
_atom_site_aniso_U_11
_atom_site_aniso_U_22
_atom_site_aniso_U_33
_atom_site_aniso_U_23
_atom_site_aniso_U_13
_atom_site_aniso_U_12
Cl1 0.0497(7) 0.0555(8) 0.0342(6) 0.0034(5) 0.0064(5) -0.0052(5)
Cl2 0.0369(6) 0.0510(7) 0.0374(7) -0.0009(5) 0.0092(5) 0.0007(5)
Fe1 0.0376(4) 0.0416(5) 0.0314(4) -0.0019(3) 0.0089(3) -0.0008(3)
C1 0.038(3) 0.059(3) 0.037(3) -0.008(3) 0.010(2) 0.000(2)
N1 0.049(2) 0.054(3) 0.042(3) -0.013(2) 0.012(2) 0.001(2)
C21 0.087(4) 0.073(4) 0.042(3) -0.007(3) 0.028(3) 0.002(3)
C2 0.043(3) 0.047(3) 0.061(4) -0.021(3) 0.005(3) 0.000(2)
C3 0.049(3) 0.061(4) 0.062(4) -0.020(3) 0.012(3) 0.002(3)
C4 0.051(3) 0.052(4) 0.076(4) -0.027(3) 0.010(3) 0.007(3)
C5 0.039(3) 0.045(3) 0.087(4) -0.015(3) -0.003(3) -0.001(2)
C6 0.040(3) 0.043(3) 0.069(4) -0.009(3) 0.007(3) 0.004(2)
C7 0.039(3) 0.038(3) 0.049(3) -0.007(2) 0.007(2) 0.002(2)
N2 0.042(2) 0.034(2) 0.043(2) 0.0000(19) 0.0148(19) 0.0030(17)
C8 0.041(3) 0.041(3) 0.046(3) 0.004(2) 0.017(2) 0.000(2)
C9 0.039(3) 0.047(3) 0.047(3) 0.005(2) 0.013(2) 0.006(2)
C10 0.042(3) 0.045(3) 0.047(3) 0.009(2) 0.014(2) 0.006(2)
N3 0.038(2) 0.043(2) 0.039(2) 0.0060(18) 0.0147(18) 0.0003(18)
C22 0.043(3) 0.050(3) 0.042(3) 0.001(2) 0.016(2) 0.000(2)
C23 0.038(3) 0.042(3) 0.045(3) -0.001(2) 0.012(2) 0.004(2)
C24 0.043(3) 0.046(3) 0.045(3) 0.008(2) 0.013(2) 0.007(2)
C25 0.048(3) 0.062(4) 0.042(3) -0.001(3) 0.002(3) 0.015(3)
C26 0.034(3) 0.054(3) 0.065(4) -0.008(3) 0.009(3) 0.004(2)
C27 0.046(3) 0.049(3) 0.050(3) 0.000(3) 0.021(3) -0.003(2)
C28 0.037(3) 0.044(3) 0.041(3) -0.003(2) 0.015(2) 0.004(2)
C11 0.033(3) 0.060(3) 0.043(3) 0.006(2) 0.010(2) -0.004(2)
C12 0.035(3) 0.054(3) 0.034(3) -0.004(2) 0.009(2) -0.005(2)
C13 0.038(3) 0.042(3) 0.036(3) -0.004(2) 0.009(2) 0.000(2)
N4 0.031(2) 0.040(2) 0.033(2) -0.0002(17) 0.0071(17) -0.0001(16)
C14 0.032(2) 0.038(3) 0.031(3) 0.005(2) 0.005(2) 0.000(2)
C15 0.043(3) 0.042(3) 0.029(3) 0.003(2) 0.008(2) -0.001(2)
C16 0.041(3) 0.048(3) 0.035(3) 0.001(2) 0.000(2) -0.005(2)
C17 0.033(3) 0.046(3) 0.043(3) 0.005(2) 0.003(2) -0.001(2)
C18 0.037(3) 0.045(3) 0.035(3) 0.004(2) 0.008(2) -0.001(2)
C19 0.037(3) 0.038(3) 0.029(3) 0.003(2) 0.003(2) -0.002(2)
N5 0.036(2) 0.045(2) 0.031(2) -0.0010(18) 0.0112(18) 0.0026(17)
C29 0.041(3) 0.059(3) 0.045(3) -0.007(2) 0.013(2) 0.003(2)
C20 0.043(3) 0.032(3) 0.033(3) 0.004(2) 0.012(2) 0.003(2)
Cl3 0.0358(6) 0.0531(7) 0.0504(7) -0.0057(6) 0.0139(5) 0.0007(5)
Cl4 0.0455(7) 0.0676(8) 0.0364(7) 0.0072(6) 0.0088(5) -0.0091(6)
Fe2 0.0352(4) 0.0420(5) 0.0331(4) 0.0007(3) 0.0108(3) -0.0008(3)
C101 0.036(3) 0.045(3) 0.035(3) 0.001(2) 0.012(2) 0.005(2)
N101 0.050(2) 0.040(2) 0.032(2) -0.0011(19) 0.0038(19) -0.0015(18)
C121 0.070(3) 0.057(3) 0.035(3) 0.003(2) -0.003(3) 0.002(3)
C102 0.055(3) 0.040(3) 0.035(3) -0.001(2) 0.005(2) -0.002(2)
C103 0.079(4) 0.052(4) 0.033(3) -0.002(3) 0.005(3) -0.005(3)
C104 0.095(4) 0.049(4) 0.043(3) -0.002(3) -0.002(3) -0.007(3)
C105 0.094(4) 0.045(3) 0.058(4) 0.002(3) -0.009(3) 0.002(3)
C106 0.078(4) 0.048(4) 0.047(3) -0.001(3) -0.005(3) -0.001(3)
C107 0.056(3) 0.037(3) 0.039(3) -0.001(2) 0.002(2) 0.000(2)
N102 0.043(2) 0.040(2) 0.033(2) 0.0017(18) 0.0020(18) -0.0001(18)
C108 0.042(3) 0.042(3) 0.034(3) 0.002(2) -0.002(2) -0.003(2)
C109 0.058(3) 0.054(3) 0.038(3) 0.002(2) 0.005(2) -0.014(2)
C110 0.052(3) 0.053(3) 0.041(3) 0.007(2) 0.003(2) -0.013(2)
N103 0.036(2) 0.050(3) 0.035(2) 0.0034(18) 0.0018(18) -0.0028(17)
C122 0.046(2) 0.057(3) 0.036(3) -0.005(2) 0.005(2) -0.003(2)
C123 0.044(4) 0.052(6) 0.028(6) -0.002(5) 0.004(5) -0.007(5)
C124 0.061(4) 0.056(6) 0.030(6) 0.002(4) 0.005(5) -0.006(4)
C125 0.067(5) 0.057(7) 0.036(6) 0.006(5) -0.002(5) 0.003(5)
C126 0.046(5) 0.054(6) 0.054(7) 0.000(5) -0.009(5) 0.001(5)
C127 0.042(4) 0.053(6) 0.041(6) -0.002(4) 0.003(5) -0.003(5)
C128 0.044(4) 0.050(6) 0.031(5) 0.001(4) 0.004(4) 0.001(4)
C23A 0.045(3) 0.043(5) 0.028(4) -0.002(4) 0.002(3) -0.005(4)
C24A 0.056(3) 0.053(5) 0.037(4) 0.010(4) 0.001(3) -0.019(4)
C25A 0.063(4) 0.055(6) 0.048(4) 0.015(4) -0.016(3) -0.008(4)
C26A 0.042(4) 0.046(5) 0.056(5) -0.008(4) -0.010(3) 0.000(4)
C27A 0.044(3) 0.049(5) 0.045(4) -0.009(3) 0.004(4) -0.005(4)
C28A 0.045(3) 0.037(4) 0.031(4) -0.003(3) 0.003(3) -0.001(3)
C111 0.042(3) 0.071(4) 0.044(3) 0.011(3) 0.013(2) -0.005(3)
C112 0.034(3) 0.074(4) 0.043(3) 0.002(3) 0.018(2) 0.008(2)
C113 0.037(3) 0.054(3) 0.041(3) -0.001(2) 0.011(2) 0.012(2)
N104 0.038(2) 0.040(2) 0.032(2) 0.0017(18) 0.0083(18) 0.0039(17)
C114 0.036(3) 0.039(3) 0.032(3) 0.006(2) 0.001(2) 0.001(2)
C115 0.043(3) 0.048(3) 0.037(3) 0.000(2) 0.007(2) 0.003(2)
C116 0.047(3) 0.052(3) 0.033(3) -0.005(2) 0.006(2) -0.001(2)
C117 0.036(3) 0.041(3) 0.044(3) 0.007(2) 0.001(2) -0.004(2)
C118 0.040(3) 0.043(3) 0.033(3) 0.003(2) 0.009(2) -0.001(2)
C119 0.033(3) 0.038(3) 0.029(2) 0.004(2) 0.007(2) -0.001(2)
N105 0.032(2) 0.040(2) 0.032(2) 0.0017(17) 0.0101(17) 0.0009(16)
C129 0.038(3) 0.050(3) 0.037(3) -0.005(2) 0.011(2) 0.001(2)
C120 0.043(3) 0.039(3) 0.039(3) 0.004(2) 0.013(2) 0.002(2)
C1S 0.067(4) 0.098(5) 0.065(4) -0.024(4) 0.007(3) -0.006(4)
C2S 0.087(5) 0.071(4) 0.068(4) -0.016(3) 0.026(4) -0.009(4)
C3S 0.081(5) 0.068(4) 0.058(4) -0.009(3) 0.021(3) 0.011(3)
C4S 0.078(4) 0.075(4) 0.050(4) -0.004(3) 0.019(3) 0.008(4)
C5S 0.091(5) 0.073(4) 0.060(4) -0.005(3) 0.019(4) -0.004(4)
C6S 0.072(5) 0.084(5) 0.066(4) -0.007(4) -0.001(3) 0.010(4)

loop_
_atom_type_symbol
_atom_type_description
_atom_type_scat_dispersion_real
_atom_type_scat_dispersion_imag
_atom_type_scat_source
C C 0.0181 0.0091 'International Tables Vol C Tables 4.2.6.8 and 6.1.1.4'
H H 0.0000 0.0000 'International Tables Vol C Tables 4.2.6.8 and 6.1.1.4'
N N 0.0311 0.0180 'International Tables Vol C Tables 4.2.6.8 and 6.1.1.4'
Cl Cl 0.3639 0.7018 'International Tables Vol C Tables 4.2.6.8 and 6.1.1.4'
Fe Fe -1.1336 3.1974 'International Tables Vol C Tables 4.2.6.8 and 6.1.1.4'

loop_
_geom_angle_atom_site_label_1
_geom_angle_atom_site_label_2
_geom_angle_atom_site_label_3
_geom_angle
C1 Fe1 C20 100.59(17)
C1 Fe1 Cl2 111.46(13)
C20 Fe1 Cl2 116.01(12)
C1 Fe1 Cl1 112.87(14)
C20 Fe1 Cl1 107.07(12)
Cl2 Fe1 Cl1 108.71(5)
N2 C1 N1 104.8(4)
N2 C1 Fe1 124.3(3)
N1 C1 Fe1 130.4(4)
C1 N1 C2 111.4(4)
C1 N1 C21 125.7(4)
C2 N1 C21 122.9(4)
N1 C21 H21A 109.5
N1 C21 H21B 109.5
H21A C21 H21B 109.5
N1 C21 H21C 109.5
H21A C21 H21C 109.5
H21B C21 H21C 109.5
N1 C2 C7 106.0(4)
N1 C2 C3 131.9(5)
C7 C2 C3 122.1(5)
C4 C3 C2 117.1(5)
C4 C3 H3 121.5
C2 C3 H3 121.5
C3 C4 C5 121.7(5)
C3 C4 H4 119.2
C5 C4 H4 119.2
C6 C5 C4 121.4(5)
C6 C5 H5 119.3
C4 C5 H5 119.3
C7 C6 C5 116.7(5)
C7 C6 H6 121.7
C5 C6 H6 121.7
C6 C7 N2 132.5(5)
C6 C7 C2 121.1(4)
N2 C7 C2 106.4(4)
C1 N2 C7 111.4(4)
C1 N2 C8 123.9(4)
C7 N2 C8 124.6(4)
N2 C8 C9 114.3(3)
N2 C8 H8A 108.7
C9 C8 H8A 108.7
N2 C8 H8B 108.7
C9 C8 H8B 108.7
H8A C8 H8B 107.6
C8 C9 C10 110.4(4)
C8 C9 H9A 109.6
C10 C9 H9A 109.6
C8 C9 H9B 109.6
C10 C9 H9B 109.6
H9A C9 H9B 108.1
N3 C10 C9 111.6(4)
N3 C10 H10A 109.3
C9 C10 H10A 109.3
N3 C10 H10B 109.3
C9 C10 H10B 109.3
H10A C10 H10B 108.0
C11 N3 C22 110.1(3)
C11 N3 C10 110.1(3)
C22 N3 C10 110.3(3)
N3 C22 C23 113.8(4)
N3 C22 H22A 108.8
C23 C22 H22A 108.8
N3 C22 H22B 108.8
C23 C22 H22B 108.8
H22A C22 H22B 107.7
C28 C23 C24 117.5(4)
C28 C23 C22 120.9(4)
C24 C23 C22 121.6(4)
C25 C24 C23 120.8(5)
C25 C24 H24 119.6
C23 C24 H24 119.6
C24 C25 C26 120.6(5)
C24 C25 H25 119.7
C26 C25 H25 119.7
C27 C26 C25 118.9(5)
C27 C26 H26 120.6
C25 C26 H26 120.6
C26 C27 C28 120.8(5)
C26 C27 H27 119.6
C28 C27 H27 119.6
C27 C28 C23 121.4(4)
C27 C28 H28 119.3
C23 C28 H28 119.3
N3 C11 C12 115.0(4)
N3 C11 H11A 108.5
C12 C11 H11A 108.5
N3 C11 H11B 108.5
C12 C11 H11B 108.5
H11A C11 H11B 107.5
C11 C12 C13 115.9(4)
C11 C12 H12A 108.3
C13 C12 H12A 108.3
C11 C12 H12B 108.3
C13 C12 H12B 108.3
H12A C12 H12B 107.4
N4 C13 C12 113.7(4)
N4 C13 H13A 108.8
C12 C13 H13A 108.8
N4 C13 H13B 108.8
C12 C13 H13B 108.8
H13A C13 H13B 107.7
C20 N4 C14 111.3(3)
C20 N4 C13 123.7(4)
C14 N4 C13 125.0(3)
C15 C14 N4 133.1(4)
C15 C14 C19 120.8(4)
N4 C14 C19 106.0(4)
C16 C15 C14 117.2(4)
C16 C15 H15 121.4
C14 C15 H15 121.4
C15 C16 C17 121.9(4)
C15 C16 H16 119.0
C17 C16 H16 119.0
C18 C17 C16 121.1(4)
C18 C17 H17 119.4
C16 C17 H17 119.4
C17 C18 C19 116.9(4)
C17 C18 H18 121.5
C19 C18 H18 121.5
N5 C19 C18 132.0(4)
N5 C19 C14 106.0(4)
C18 C19 C14 122.0(4)
C20 N5 C19 111.8(3)
C20 N5 C29 124.0(4)
C19 N5 C29 124.1(3)
N5 C29 H29A 109.5
N5 C29 H29B 109.5
H29A C29 H29B 109.5
N5 C29 H29C 109.5
H29A C29 H29C 109.5
H29B C29 H29C 109.5
N5 C20 N4 104.9(4)
N5 C20 Fe1 121.9(3)
N4 C20 Fe1 132.3(3)
C120 Fe2 C101 108.40(17)
C120 Fe2 Cl3 115.40(13)
C101 Fe2 Cl3 106.06(12)
C120 Fe2 Cl4 105.05(13)
C101 Fe2 Cl4 108.35(12)
Cl3 Fe2 Cl4 113.36(5)
N102 C101 N101 104.8(4)
N102 C101 Fe2 131.0(3)
N101 C101 Fe2 124.2(3)
C101 N101 C102 111.1(4)
C101 N101 C121 123.5(4)
C102 N101 C121 125.3(4)
N101 C121 H12C 109.5
N101 C121 H12D 109.5
H12C C121 H12D 109.5
N101 C121 H12E 109.5
H12C C121 H12E 109.5
H12D C121 H12E 109.5
C103 C102 N101 131.9(4)
C103 C102 C107 121.4(5)
N101 C102 C107 106.7(4)
C102 C103 C104 117.0(5)
C102 C103 H103 121.5
C104 C103 H103 121.5
C103 C104 C105 121.1(5)
C103 C104 H104 119.5
C105 C104 H104 119.5
C106 C105 C104 121.6(5)
C106 C105 H105 119.2
C104 C105 H105 119.2
C107 C106 C105 117.0(5)
C107 C106 H106 121.5
C105 C106 H106 121.5
C106 C107 N102 132.6(5)
C106 C107 C102 121.8(5)
N102 C107 C102 105.5(4)
C101 N102 C107 111.9(4)
C101 N102 C108 124.2(4)
C107 N102 C108 123.7(4)
N102 C108 C109 111.7(3)
N102 C108 H10C 109.3
C109 C108 H10C 109.3
N102 C108 H10D 109.3
C109 C108 H10D 109.3
H10C C108 H10D 107.9
C108 C109 C110 112.5(4)
C108 C109 H10E 109.1
C110 C109 H10E 109.1
C108 C109 H10F 109.1
C110 C109 H10F 109.1
H10E C109 H10F 107.8
N103 C110 C109 114.9(4)
N103 C110 H11C 108.5
C109 C110 H11C 108.5
N103 C110 H11D 108.5
C109 C110 H11D 108.5
H11C C110 H11D 107.5
C111 N103 C110 110.4(3)
C111 N103 C122 108.7(3)
C110 N103 C122 106.9(3)
N103 C122 C23A 114.61(16)
N103 C122 C123 113.77(16)
C23A C122 C123 3.7
N103 C122 H12F 108.8
C23A C122 H12F 105.3
C123 C122 H12F 108.8
N103 C122 H12G 108.8
C23A C122 H12G 111.4
C123 C122 H12G 108.8
H12F C122 H12G 107.7
N103 C122 H12H 108.6
C23A C122 H12H 108.6
C123 C122 H12H 112.1
H12F C122 H12H 3.9
H12G C122 H12H 104.3
N103 C122 H12I 108.6
C23A C122 H12I 108.6
C123 C122 H12I 105.9
H12F C122 H12I 110.9
H12G C122 H12I 3.6
H12H C122 H12I 107.6
C124 C123 C128 120.0
C124 C123 C122 123.1
C128 C123 C122 116.5
C125 C124 C123 120.0
C125 C124 H124 120.0
C123 C124 H124 120.0
C124 C125 C126 120.0
C124 C125 H125 120.0
C126 C125 H125 120.0
C127 C126 C125 120.0
C127 C126 H126 120.0
C125 C126 H126 120.0
C128 C127 C126 120.0
C128 C127 H127 120.0
C126 C127 H127 120.0
C127 C128 C123 120.0
C127 C128 H128 120.0
C123 C128 H128 120.0
C24A C23A C28A 120.0
C24A C23A C122 118.3
C28A C23A C122 121.3
C23A C24A C25A 120.0
C23A C24A H24A 120.0
C25A C24A H24A 120.0
C26A C25A C24A 120.0
C26A C25A H25A 120.0
C24A C25A H25A 120.0
C25A C26A C27A 120.0
C25A C26A H26A 120.0
C27A C26A H26A 120.0
C26A C27A C28A 120.0
C26A C27A H27A 120.0
C28A C27A H27A 120.0
C27A C28A C23A 120.0
C27A C28A H28A 120.0
C23A C28A H28A 120.0
N103 C111 C112 115.8(3)
N103 C111 H11E 108.3
C112 C111 H11E 108.3
N103 C111 H11F 108.3
C112 C111 H11F 108.3
H11E C111 H11F 107.4
C111 C112 C113 115.6(4)
C111 C112 H11G 108.4
C113 C112 H11G 108.4
C111 C112 H11H 108.4
C113 C112 H11H 108.4
H11G C112 H11H 107.4
N104 C113 C112 114.3(4)
N104 C113 H11I 108.7
C112 C113 H11I 108.7
N104 C113 H11J 108.7
C112 C113 H11J 108.7
H11I C113 H11J 107.6
C120 N104 C114 111.4(4)
C120 N104 C113 124.3(4)
C114 N104 C113 124.2(4)
C119 C114 N104 106.5(4)
C119 C114 C115 121.6(4)
N104 C114 C115 131.9(4)
C116 C115 C114 116.1(4)
C116 C115 H115 121.9
C114 C115 H115 121.9
C115 C116 C117 122.4(4)
C115 C116 H116 118.8
C117 C116 H116 118.8
C118 C117 C116 121.1(4)
C118 C117 H117 119.5
C116 C117 H117 119.5
C119 C118 C117 116.8(4)
C119 C118 H118 121.6
C117 C118 H118 121.6
C118 C119 C114 122.0(4)
C118 C119 N105 132.0(4)
C114 C119 N105 106.0(3)
C120 N105 C119 111.9(3)
C120 N105 C129 124.5(4)
C119 N105 C129 123.6(3)
N105 C129 H12J 109.5
N105 C129 H12K 109.5
H12J C129 H12K 109.5
N105 C129 H12L 109.5
H12J C129 H12L 109.5
H12K C129 H12L 109.5
N105 C120 N104 104.2(4)
N105 C120 Fe2 123.2(3)
N104 C120 Fe2 132.3(3)
C2S C1S C6S 119.2(6)
C2S C1S H1S 120.4
C6S C1S H1S 120.4
C3S C2S C1S 120.0(6)
C3S C2S H2S 120.0
C1S C2S H2S 120.0
C2S C3S C4S 119.4(6)
C2S C3S H3S 120.3
C4S C3S H3S 120.3
C5S C4S C3S 121.0(6)
C5S C4S H4S 119.5
C3S C4S H4S 119.5
C6S C5S C4S 120.1(6)
C6S C5S H5S 119.9
C4S C5S H5S 119.9
C5S C6S C1S 120.2(6)
C5S C6S H6S 119.9
C1S C6S H6S 119.9

loop_
_geom_bond_atom_site_label_1
_geom_bond_atom_site_label_2
_geom_bond_distance
Cl1 Fe1 2.2790(13)
Cl2 Fe1 2.2727(12)
Fe1 C1 2.103(5)
Fe1 C20 2.123(5)
C1 N2 1.361(6)
C1 N1 1.372(6)
N1 C2 1.389(6)
N1 C21 1.456(7)
C21 H21A 0.9800
C21 H21B 0.9800
C21 H21C 0.9800
C2 C7 1.390(7)
C2 C3 1.391(7)
C3 C4 1.360(8)
C3 H3 0.9500
C4 C5 1.401(8)
C4 H4 0.9500
C5 C6 1.396(7)
C5 H5 0.9500
C6 C7 1.384(7)
C6 H6 0.9500
C7 N2 1.390(5)
N2 C8 1.467(6)
C8 C9 1.504(7)
C8 H8A 0.9900
C8 H8B 0.9900
C9 C10 1.524(6)
C9 H9A 0.9900
C9 H9B 0.9900
C10 N3 1.475(6)
C10 H10A 0.9900
C10 H10B 0.9900
N3 C11 1.466(6)
N3 C22 1.473(5)
C22 C23 1.494(6)
C22 H22A 0.9900
C22 H22B 0.9900
C23 C28 1.398(6)
C23 C24 1.400(7)
C24 C25 1.384(7)
C24 H24 0.9500
C25 C26 1.396(7)
C25 H25 0.9500
C26 C27 1.373(7)
C26 H26 0.9500
C27 C28 1.381(6)
C27 H27 0.9500
C28 H28 0.9500
C11 C12 1.513(6)
C11 H11A 0.9900
C11 H11B 0.9900
C12 C13 1.520(6)
C12 H12A 0.9900
C12 H12B 0.9900
C13 N4 1.473(5)
C13 H13A 0.9900
C13 H13B 0.9900
N4 C20 1.364(5)
N4 C14 1.393(5)
C14 C15 1.385(6)
C14 C19 1.394(6)
C15 C16 1.375(6)
C15 H15 0.9500
C16 C17 1.400(6)
C16 H16 0.9500
C17 C18 1.377(6)
C17 H17 0.9500
C18 C19 1.387(6)
C18 H18 0.9500
C19 N5 1.386(5)
N5 C20 1.359(5)
N5 C29 1.472(6)
C29 H29A 0.9800
C29 H29B 0.9800
C29 H29C 0.9800
Cl3 Fe2 2.2745(12)
Cl4 Fe2 2.2786(13)
Fe2 C120 2.090(5)
Fe2 C101 2.125(5)
C101 N102 1.363(5)
C101 N101 1.369(5)
N101 C102 1.389(6)
N101 C121 1.459(6)
C121 H12C 0.9800
C121 H12D 0.9800
C121 H12E 0.9800
C102 C103 1.385(7)
C102 C107 1.393(7)
C103 C104 1.392(7)
C103 H103 0.9500
C104 C105 1.399(8)
C104 H104 0.9500
C105 C106 1.382(7)
C105 H105 0.9500
C106 C107 1.379(7)
C106 H106 0.9500
C107 N102 1.391(6)
N102 C108 1.474(6)
C108 C109 1.510(6)
C108 H10C 0.9900
C108 H10D 0.9900
C109 C110 1.531(7)
C109 H10E 0.9900
C109 H10F 0.9900
C110 N103 1.469(6)
C110 H11C 0.9900
C110 H11D 0.9900
N103 C111 1.468(4)
N103 C122 1.476(4)
C122 C23A 1.5175
C122 C123 1.5365
C122 H12F 0.9900
C122 H12G 0.9900
C122 H12H 0.9900
C122 H12I 0.9900
C123 C124 1.3900
C123 C128 1.3900
C124 C125 1.3900
C124 H124 0.9500
C125 C126 1.3900
C125 H125 0.9500
C126 C127 1.3900
C126 H126 0.9500
C127 C128 1.3900
C127 H127 0.9500
C128 H128 0.9500
C23A C24A 1.3900
C23A C28A 1.3900
C24A C25A 1.3900
C24A H24A 0.9500
C25A C26A 1.3900
C25A H25A 0.9500
C26A C27A 1.3900
C26A H26A 0.9500
C27A C28A 1.3900
C27A H27A 0.9500
C28A H28A 0.9500
C111 C112 1.519(5)
C111 H11E 0.9900
C111 H11F 0.9900
C112 C113 1.528(6)
C112 H11G 0.9900
C112 H11H 0.9900
C113 N104 1.469(6)
C113 H11I 0.9900
C113 H11J 0.9900
N104 C120 1.376(6)
N104 C114 1.390(5)
C114 C119 1.384(6)
C114 C115 1.390(6)
C115 C116 1.376(6)
C115 H115 0.9500
C116 C117 1.395(6)
C116 H116 0.9500
C117 C118 1.381(6)
C117 H117 0.9500
C118 C119 1.379(6)
C118 H118 0.9500
C119 N105 1.393(5)
N105 C120 1.365(5)
N105 C129 1.464(5)
C129 H12J 0.9800
C129 H12K 0.9800
C129 H12L 0.9800
C1S C2S 1.385(9)
C1S C6S 1.395(9)
C1S H1S 0.9500
C2S C3S 1.365(8)
C2S H2S 0.9500
C3S C4S 1.380(8)
C3S H3S 0.9500
C4S C5S 1.358(8)
C4S H4S 0.9500
C5S C6S 1.353(9)
C5S H5S 0.9500
C6S H6S 0.9500
